data_2104805
loop_
_publ_author_name
'Vande Velde, Christophe M. L.'
'Tylleman, Beno\^it'
'Zeller, Matthias'
'Sergeyev, Sergey'

_publ_section_title
;
 Structures of alkyl-substituted Tr\"oger's base derivatives illustrate
 the importance of <i>Z</i>' for packing in the absence of strong
 crystal synthons
;
_journal_issue 4
_journal_name_full 'Acta Crystallographica Section B'
_journal_page_first 472
_journal_page_last 481
_journal_paper_doi 10.1107/S0108768110021981
_journal_volume 66
_journal_year 2010
_chemical_formula_moiety 'C23 H30 N2'
_chemical_formula_sum 'C23 H30 N2'
_chemical_formula_weight 334.49
_chemical_melting_point 449.5(5)
_chemical_name_common 'tert-butyltr\:oger's base'
_chemical_name_systematic
;
 S,S-2,8-bis(tert-butyl)-6H,12H-5,11-methanodibenzo[bf][1,5]diazocine
;
_space_group_IT_number 5
_symmetry_cell_setting monoclinic
_symmetry_space_group_name_Hall 'C 2y'
_symmetry_space_group_name_H-M 'C 1 2 1'
_atom_sites_solution_hydrogens geom
_atom_sites_solution_primary direct
_atom_sites_solution_secondary difmap
_audit_creation_method SHELXL-97
_cell_angle_alpha 90.00
_cell_angle_beta 105.9400(10)
_cell_angle_gamma 90.00
_cell_formula_units_Z 8
_cell_length_a 28.370(2)
_cell_length_b 6.6841(5)
_cell_length_c 21.6271(16)
_cell_measurement_reflns_used 2307
_cell_measurement_temperature 100(2)
_cell_measurement_theta_max 22.61
_cell_measurement_theta_min 2.77
_cell_volume 3943.4(5)
_computing_cell_refinement 'Bruker Saint'
_computing_data_collection 'Bruker Saint'
_computing_data_reduction 'Bruker Saint'
_computing_molecular_graphics 'ORTEP, Mercury'
_computing_publication_material 'WinGX, PLATON'
_computing_structure_refinement 'SHELXL-97 (Sheldrick, 2008)'
_computing_structure_solution 'SHELXS-97 (Sheldrick, 2008)'
_diffrn_ambient_temperature 100(2)
_diffrn_measured_fraction_theta_full 0.995
_diffrn_measured_fraction_theta_max 0.965
_diffrn_measurement_device_type 'area detector diffractometer Bruker APEXII'
_diffrn_measurement_method '\w scans'
_diffrn_radiation_monochromator graphite
_diffrn_radiation_source 'fine-focus sealed tube'
_diffrn_radiation_type MoK\a
_diffrn_radiation_wavelength 0.71073
_diffrn_reflns_av_R_equivalents 0.0498
_diffrn_reflns_av_sigmaI/netI 0.0639
_diffrn_reflns_limit_h_max 40
_diffrn_reflns_limit_h_min -37
_diffrn_reflns_limit_k_max 9
_diffrn_reflns_limit_k_min -9
_diffrn_reflns_limit_l_max 21
_diffrn_reflns_limit_l_min -30
_diffrn_reflns_number 17606
_diffrn_reflns_theta_full 27.50
_diffrn_reflns_theta_max 30.73
_diffrn_reflns_theta_min 1.49
_exptl_absorpt_coefficient_mu 0.065
_exptl_absorpt_correction_T_max 0.7461
_exptl_absorpt_correction_T_min 0.6482
_exptl_absorpt_correction_type multi-scan
_exptl_absorpt_process_details 'Bruker SADABS 2008/1'
_exptl_crystal_colour colourless
_exptl_crystal_density_diffrn 1.127
_exptl_crystal_density_method 'not measured'
_exptl_crystal_description rod
_exptl_crystal_F_000 1456
_exptl_crystal_size_max 0.45
_exptl_crystal_size_mid 0.25
_exptl_crystal_size_min 0.21
_refine_diff_density_max 0.313
_refine_diff_density_min -0.246
_refine_ls_extinction_method none
_refine_ls_goodness_of_fit_ref 1.013
_refine_ls_hydrogen_treatment riding
_refine_ls_matrix_type full
_refine_ls_number_parameters 488
_refine_ls_number_reflns 6393
_refine_ls_number_restraints 1
_refine_ls_restrained_S_all 1.013
_refine_ls_R_factor_all 0.0775
_refine_ls_R_factor_gt 0.0541
_refine_ls_shift/su_max 0.000
_refine_ls_shift/su_mean 0.000
_refine_ls_structure_factor_coef Fsqd
_refine_ls_weighting_details 'calc w=1/[\s^2^(Fo^2^)+(0.0437P)^2^+1.8840P] where P=(Fo^2^+2Fc^2^)/3'
_refine_ls_weighting_scheme calc
_refine_ls_wR_factor_gt 0.1068
_refine_ls_wR_factor_ref 0.1198
_reflns_number_gt 4971
_reflns_number_total 6393
_reflns_threshold_expression >2sigma(I)
_cod_data_source_file ry5032.cif
_cod_data_source_block 4b
_cod_depositor_comments
;
The following automatic conversions were performed:

'_chemical_melting_point' value '449-450' was changed to '449.5(5)' -
the average value was taken and precision was estimated.

Automatic conversion script
Id: cif_fix_values 1569 2011-02-09 13:29:24Z adriana 
;
_cod_original_sg_symbol_H-M C2
_cod_database_code 2104805
_cod_database_fobs_code 2104805

loop_
_symmetry_equiv_pos_as_xyz
'x, y, z'
'-x, y, -z'
'x+1/2, y+1/2, z'
'-x+1/2, y+1/2, -z'

loop_
_atom_site_type_symbol
_atom_site_label
_atom_site_fract_x
_atom_site_fract_y
_atom_site_fract_z
_atom_site_U_iso_or_equiv
_atom_site_adp_type
_atom_site_calc_flag
_atom_site_refinement_flags
_atom_site_occupancy
_atom_site_disorder_assembly
_atom_site_disorder_group
C C1 0.29705(9) 0.6997(4) 0.31657(12) 0.0253(5) Uani d . 1 . .
H H1 0.2740(7) 0.808(3) 0.3000(5) 0.030 Uiso calc R 1 . .
C C2 0.28092(9) 0.5360(4) 0.34443(12) 0.0272(6) Uani d . 1 . .
C C3 0.31513(9) 0.3820(4) 0.36717(12) 0.0273(6) Uani d . 1 . .
H H3 0.3045(3) 0.258(4) 0.3861(6) 0.033 Uiso calc R 1 . .
C C4 0.36311(9) 0.3976(4) 0.36395(12) 0.0240(5) Uani d . 1 . .
H H4 0.3867(7) 0.288(3) 0.3812(5) 0.029 Uiso calc R 1 . .
C C4A 0.37873(8) 0.5650(4) 0.33690(11) 0.0210(5) Uani d . 1 . .
N N5 0.42947(7) 0.5831(3) 0.33819(10) 0.0222(4) Uani d . 1 . .
C C6 0.44329(9) 0.4557(4) 0.29018(11) 0.0228(5) Uani d . 1 . .
H H6A 0.4287(3) 0.322(3) 0.29024(11) 0.027 Uiso calc R 1 . .
H H6B 0.4791(7) 0.4398(5) 0.3023(3) 0.027 Uiso calc R 1 . .
C C6A 0.42644(8) 0.5431(4) 0.22294(11) 0.0190(5) Uani d . 1 . .
C C7 0.42931(8) 0.4301(4) 0.16940(11) 0.0200(5) Uani d . 1 . .
H H7 0.4438(4) 0.297(4) 0.1763(2) 0.024 Uiso calc R 1 . .
C C8 0.41220(8) 0.5014(4) 0.10699(12) 0.0203(5) Uani d . 1 . .
C C9 0.38991(8) 0.6919(4) 0.09871(12) 0.0239(5) Uani d . 1 . .
H H9 0.3758(4) 0.7424(16) 0.0560(13) 0.029 Uiso calc R 1 . .
C C10 0.38810(8) 0.8067(4) 0.15105(12) 0.0236(5) Uani d . 1 . .
H H10 0.3726(5) 0.943(4) 0.1439(2) 0.028 Uiso calc R 1 . .
C C10A 0.40735(8) 0.7371(4) 0.21368(12) 0.0205(5) Uani d . 1 . .
N N11 0.40805(7) 0.8683(3) 0.26647(10) 0.0228(4) Uani d . 1 . .
C C12 0.35941(8) 0.8939(4) 0.27751(12) 0.0236(5) Uani d . 1 . .
H H12A 0.3340(5) 0.9142(6) 0.2346(8) 0.028 Uiso calc R 1 . .
H H12B 0.35969(8) 1.019(2) 0.3045(5) 0.028 Uiso calc R 1 . .
C C12A 0.34490(8) 0.7163(4) 0.31124(11) 0.0211(5) Uani d . 1 . .
C C13 0.44134(9) 0.7901(4) 0.32588(12) 0.0257(5) Uani d . 1 . .
H H13A 0.4773(7) 0.7966(4) 0.32245(13) 0.031 Uiso calc R 1 . .
H H13B 0.43910(9) 0.8799(17) 0.3645(7) 0.031 Uiso calc R 1 . .
C C14 0.22880(9) 0.5223(5) 0.35257(13) 0.0323(6) Uani d . 1 . .
C C15 0.19571(10) 0.6899(5) 0.31706(16) 0.0418(8) Uani d . 1 . .
H H15A 0.2094(5) 0.825(3) 0.3359(8) 0.063 Uiso calc R 1 . .
H H15B 0.1613(7) 0.6717(19) 0.3221(9) 0.063 Uiso calc R 1 . .
H H15C 0.1944(6) 0.685(2) 0.2694(9) 0.063 Uiso calc R 1 . .
C C16 0.23221(11) 0.5373(7) 0.42460(14) 0.0531(10) Uani d . 1 . .
H H16A 0.2486(10) 0.666(3) 0.4421(5) 0.080 Uiso calc R 1 . .
H H16B 0.2517(10) 0.422(3) 0.4479(5) 0.080 Uiso calc R 1 . .
H H16C 0.1985(7) 0.534(4) 0.4306(2) 0.080 Uiso calc R 1 . .
C C17 0.20557(11) 0.3216(6) 0.32623(16) 0.0434(8) Uani d . 1 . .
H H17A 0.1699(7) 0.3137(14) 0.3314(10) 0.065 Uiso calc R 1 . .
H H17B 0.2267(6) 0.204(2) 0.3519(8) 0.065 Uiso calc R 1 . .
H H17C 0.2042(7) 0.3098(15) 0.2774(9) 0.065 Uiso calc R 1 . .
C C18 0.41706(8) 0.3845(4) 0.04798(11) 0.0226(5) Uani d . 1 . .
C C19 0.45361(10) 0.2114(5) 0.06723(13) 0.0343(7) Uani d . 1 . .
H H19A 0.4866(6) 0.2654(11) 0.0929(9) 0.051 Uiso calc R 1 . .
H H19B 0.4574(6) 0.142(2) 0.0271(7) 0.051 Uiso calc R 1 . .
H H19C 0.4411(4) 0.112(2) 0.0944(9) 0.051 Uiso calc R 1 . .
C C20 0.36696(9) 0.2989(5) 0.01183(13) 0.0320(6) Uani d . 1 . .
H H20A 0.3550(4) 0.207(3) 0.0411(6) 0.048 Uiso calc R 1 . .
H H20B 0.37011(17) 0.222(3) -0.0267(8) 0.048 Uiso calc R 1 . .
H H20C 0.3430(4) 0.4112(19) -0.0025(8) 0.048 Uiso calc R 1 . .
C C21 0.43538(10) 0.5236(5) 0.00310(13) 0.0329(6) Uani d . 1 . .
H H21A 0.4108(5) 0.631(2) -0.0130(8) 0.049 Uiso calc R 1 . .
H H21B 0.4401(7) 0.4453(15) -0.0339(8) 0.049 Uiso calc R 1 . .
H H21C 0.4671(6) 0.585(3) 0.0271(5) 0.049 Uiso calc R 1 . .
C C31 0.07716(8) 0.1661(4) 0.33962(12) 0.0231(5) Uani d . 1 . .
H H31 0.0834(2) 0.028(5) 0.3519(4) 0.028 Uiso calc R 1 . .
C C32 0.08023(9) 0.3079(4) 0.38772(12) 0.0270(6) Uani d . 1 . .
C C33 0.07059(9) 0.5062(4) 0.36824(12) 0.0261(6) Uani d . 1 . .
H H33 0.07246(11) 0.607(3) 0.3997(10) 0.031 Uiso calc R 1 . .
C C34 0.05832(8) 0.5588(4) 0.30370(12) 0.0209(5) Uani d . 1 . .
H H34 0.0513(2) 0.701(4) 0.2911(4) 0.025 Uiso calc R 1 . .
C C34A 0.05572(7) 0.4150(3) 0.25625(11) 0.0169(4) Uani d . 1 . .
N N35 0.04248(6) 0.4747(3) 0.18992(9) 0.0176(4) Uani d . 1 . .
C C36 0.08316(8) 0.5691(4) 0.17003(12) 0.0189(5) Uani d . 1 . .
H H36A 0.1013(3) 0.6646(18) 0.2052(6) 0.023 Uiso calc R 1 . .
H H36B 0.0690(3) 0.6509(15) 0.1295(7) 0.023 Uiso calc R 1 . .
C C36A 0.11926(8) 0.4191(3) 0.15718(11) 0.0167(4) Uani d . 1 . .
C C37 0.16340(8) 0.4823(3) 0.14638(11) 0.0170(4) Uani d . 1 . .
H H37 0.16942(19) 0.625(4) 0.14458(12) 0.020 Uiso calc R 1 . .
C C38 0.19885(8) 0.3504(3) 0.13817(11) 0.0179(5) Uani d . 1 . .
C C39 0.18921(9) 0.1455(4) 0.14262(12) 0.0229(5) Uani d . 1 . .
H H39 0.2130(7) 0.051(3) 0.13929(16) 0.027 Uiso calc R 1 . .
C C40 0.14550(9) 0.0801(4) 0.15178(12) 0.0226(5) Uani d . 1 . .
H H40 0.1399(2) -0.058(5) 0.15416(14) 0.027 Uiso calc R 1 . .
C C40A 0.10956(8) 0.2149(3) 0.15757(11) 0.0188(5) Uani d . 1 . .
N N41 0.06304(7) 0.1409(3) 0.16151(10) 0.0201(4) Uani d . 1 . .
C C42 0.06483(9) 0.0559(4) 0.22496(12) 0.0224(5) Uani d . 1 . .
H H42A 0.0943(6) -0.0275(16) 0.2396(3) 0.027 Uiso calc R 1 . .
H H42B 0.0361(5) -0.0306(17) 0.22088(14) 0.027 Uiso calc R 1 . .
C C42A 0.06551(8) 0.2153(4) 0.27465(11) 0.0184(5) Uani d . 1 . .
C C43 0.02632(8) 0.3016(4) 0.14839(12) 0.0220(5) Uani d . 1 . .
H H43A 0.01973(15) 0.3436(8) 0.1028(8) 0.026 Uiso calc R 1 . .
H H43B -0.0048(6) 0.2500(10) 0.15492(15) 0.026 Uiso calc R 1 . .
C C44 0.09348(10) 0.2421(5) 0.45839(13) 0.0386(7) Uani d . 1 . .
C C45 0.05465(12) 0.0981(7) 0.46869(15) 0.0541(11) Uani d . 1 . .
H H45A 0.0222(7) 0.1644(19) 0.4562(12) 0.081 Uiso calc R 1 . .
H H45B 0.0628(5) 0.059(3) 0.5146(10) 0.081 Uiso calc R 1 . .
H H45C 0.0538(6) -0.023(3) 0.4419(11) 0.081 Uiso calc R 1 . .
C C46 0.1001(2) 0.4174(8) 0.50413(18) 0.0943(19) Uani d . 1 . .
H H46A 0.0650(9) 0.491(4) 0.4987(12) 0.141 Uiso calc R 1 . .
H H46B 0.1260(12) 0.523(4) 0.4933(11) 0.141 Uiso calc R 1 . .
H H46C 0.1142(13) 0.3642(17) 0.5534(12) 0.141 Uiso calc R 1 . .
C C47 0.14264(12) 0.1262(8) 0.47481(18) 0.0754(16) Uani d . 1 . .
H H47A 0.1527(6) 0.087(4) 0.5239(12) 0.113 Uiso calc R 1 . .
H H47B 0.1701(7) 0.218(3) 0.4652(14) 0.113 Uiso calc R 1 . .
H H47C 0.1386(3) -0.005(4) 0.4465(13) 0.113 Uiso calc R 1 . .
C C48 0.24560(8) 0.4172(4) 0.12220(12) 0.0204(5) Uani d . 1 . .
C C49 0.29098(9) 0.3200(4) 0.16844(14) 0.0305(6) Uani d . 1 . .
H H49A 0.3207(5) 0.362(2) 0.1567(6) 0.046 Uiso calc R 1 . .
H H49B 0.2879(3) 0.173(2) 0.1654(7) 0.046 Uiso calc R 1 . .
H H49C 0.2934(4) 0.362(2) 0.2129(8) 0.046 Uiso calc R 1 . .
C C50 0.25236(9) 0.6444(4) 0.12621(14) 0.0250(5) Uani d . 1 . .
H H50A 0.2246(5) 0.7094(11) 0.0948(7) 0.037 Uiso calc R 1 . .
H H50B 0.2833(6) 0.6802(7) 0.1163(8) 0.037 Uiso calc R 1 . .
H H50C 0.2536(6) 0.6903(9) 0.1701(7) 0.037 Uiso calc R 1 . .
C C51 0.24233(9) 0.3507(4) 0.05278(13) 0.0293(6) Uani d . 1 . .
H H51A 0.2113(6) 0.414(2) 0.0213(5) 0.044 Uiso calc R 1 . .
H H51B 0.2399(7) 0.195(3) 0.0498(2) 0.044 Uiso calc R 1 . .
H H51C 0.2735(6) 0.398(2) 0.0404(4) 0.044 Uiso calc R 1 . .

loop_
_atom_site_aniso_label
_atom_site_aniso_U_11
_atom_site_aniso_U_22
_atom_site_aniso_U_33
_atom_site_aniso_U_12
_atom_site_aniso_U_13
_atom_site_aniso_U_23
C1 0.0236(11) 0.0328(14) 0.0196(13) -0.0028(10) 0.0059(9) -0.0055(11)
C2 0.0250(12) 0.0390(15) 0.0173(12) -0.0101(11) 0.0052(9) -0.0073(11)
C3 0.0351(14) 0.0304(14) 0.0178(12) -0.0108(11) 0.0097(10) -0.0047(11)
C4 0.0292(12) 0.0268(12) 0.0156(12) -0.0012(10) 0.0055(9) -0.0034(10)
C4A 0.0223(11) 0.0277(12) 0.0127(11) -0.0046(10) 0.0044(9) -0.0070(10)
N5 0.0187(9) 0.0276(11) 0.0208(11) -0.0025(8) 0.0064(8) -0.0036(9)
C6 0.0223(11) 0.0280(13) 0.0192(13) 0.0035(9) 0.0073(9) -0.0005(10)
C6A 0.0154(10) 0.0232(11) 0.0185(12) -0.0020(9) 0.0049(8) 0.0001(10)
C7 0.0163(10) 0.0236(12) 0.0202(12) -0.0005(9) 0.0049(9) -0.0007(10)
C8 0.0151(10) 0.0255(12) 0.0202(12) -0.0030(9) 0.0048(9) -0.0014(10)
C9 0.0199(11) 0.0302(13) 0.0207(13) 0.0018(10) 0.0042(9) 0.0043(11)
C10 0.0206(11) 0.0249(12) 0.0260(13) 0.0019(10) 0.0079(9) 0.0042(11)
C10A 0.0163(10) 0.0243(12) 0.0212(12) -0.0026(9) 0.0056(9) -0.0013(10)
N11 0.0227(10) 0.0233(10) 0.0230(11) -0.0029(8) 0.0075(8) -0.0047(9)
C12 0.0223(11) 0.0232(12) 0.0270(13) -0.0019(9) 0.0097(10) -0.0044(11)
C12A 0.0239(11) 0.0245(12) 0.0151(11) -0.0034(9) 0.0056(9) -0.0066(10)
C13 0.0240(12) 0.0316(13) 0.0212(13) -0.0076(10) 0.0059(10) -0.0065(11)
C14 0.0239(12) 0.0503(18) 0.0243(14) -0.0123(12) 0.0093(10) -0.0057(13)
C15 0.0220(13) 0.059(2) 0.046(2) -0.0067(13) 0.0123(12) -0.0087(17)
C16 0.0322(15) 0.101(3) 0.0309(17) -0.0166(19) 0.0161(13) -0.013(2)
C17 0.0315(15) 0.057(2) 0.0402(18) -0.0213(15) 0.0070(12) 0.0020(16)
C18 0.0184(11) 0.0321(13) 0.0167(12) -0.0006(9) 0.0036(9) -0.0036(10)
C19 0.0336(14) 0.0430(16) 0.0259(15) 0.0143(13) 0.0074(11) -0.0057(13)
C20 0.0232(12) 0.0444(16) 0.0284(15) -0.0050(12) 0.0072(10) -0.0106(13)
C21 0.0333(13) 0.0443(17) 0.0256(14) -0.0054(12) 0.0159(11) -0.0047(13)
C31 0.0193(11) 0.0254(13) 0.0235(13) -0.0014(9) 0.0041(9) 0.0072(11)
C32 0.0221(11) 0.0394(15) 0.0186(13) -0.0045(11) 0.0042(9) 0.0065(12)
C33 0.0286(12) 0.0302(14) 0.0209(13) -0.0066(11) 0.0095(10) -0.0046(11)
C34 0.0222(11) 0.0189(11) 0.0230(13) -0.0016(9) 0.0084(9) 0.0015(10)
C34A 0.0150(10) 0.0186(10) 0.0172(12) 0.0003(8) 0.0048(8) 0.0029(9)
N35 0.0170(9) 0.0193(9) 0.0169(10) 0.0015(7) 0.0053(7) 0.0032(8)
C36 0.0176(10) 0.0178(10) 0.0233(12) 0.0014(9) 0.0092(9) 0.0039(10)
C36A 0.0184(10) 0.0166(10) 0.0144(11) 0.0004(8) 0.0033(8) -0.0002(9)
C37 0.0187(10) 0.0146(10) 0.0177(12) 0.0005(8) 0.0050(9) 0.0010(9)
C38 0.0197(10) 0.0181(11) 0.0165(11) 0.0012(8) 0.0061(9) -0.0011(9)
C39 0.0267(12) 0.0161(11) 0.0288(14) 0.0015(9) 0.0125(10) -0.0024(10)
C40 0.0295(12) 0.0127(11) 0.0290(14) 0.0000(9) 0.0137(10) 0.0003(10)
C40A 0.0227(11) 0.0186(11) 0.0160(12) -0.0012(9) 0.0064(9) -0.0020(9)
N41 0.0216(9) 0.0196(9) 0.0205(11) -0.0039(8) 0.0082(8) -0.0036(8)
C42 0.0239(11) 0.0201(11) 0.0247(13) -0.0026(9) 0.0090(9) 0.0003(10)
C42A 0.0152(10) 0.0214(11) 0.0190(12) -0.0001(9) 0.0055(8) 0.0040(10)
C43 0.0179(10) 0.0259(12) 0.0209(12) -0.0023(9) 0.0032(9) 0.0003(10)
C44 0.0359(15) 0.057(2) 0.0202(14) -0.0097(14) 0.0039(11) 0.0076(14)
C45 0.0394(17) 0.093(3) 0.0308(18) -0.0132(18) 0.0110(14) 0.0214(19)
C46 0.166(5) 0.087(3) 0.0216(19) -0.029(4) 0.012(2) -0.004(2)
C47 0.0358(18) 0.137(4) 0.048(2) 0.010(2) 0.0027(15) 0.048(3)
C48 0.0193(10) 0.0193(11) 0.0245(13) 0.0018(9) 0.0093(9) 0.0013(10)
C49 0.0226(12) 0.0302(14) 0.0385(16) 0.0047(11) 0.0079(11) 0.0049(13)
C50 0.0187(11) 0.0224(12) 0.0350(15) -0.0011(9) 0.0094(10) 0.0006(11)
C51 0.0292(13) 0.0324(15) 0.0305(15) -0.0012(11) 0.0152(11) -0.0056(12)

loop_
_atom_type_symbol
_atom_type_description
_atom_type_scat_dispersion_real
_atom_type_scat_dispersion_imag
_atom_type_scat_source
C C 0.0033 0.0016 'International Tables Vol C Tables 4.2.6.8 and 6.1.1.4'
H H 0.0000 0.0000 'International Tables Vol C Tables 4.2.6.8 and 6.1.1.4'
N N 0.0061 0.0033 'International Tables Vol C Tables 4.2.6.8 and 6.1.1.4'

loop_
_geom_angle_atom_site_label_1
_geom_angle_atom_site_label_2
_geom_angle_atom_site_label_3
_geom_angle_site_symmetry_1
_geom_angle_site_symmetry_3
_geom_angle
_geom_angle_publ_flag
C2 C1 C12A . . 122.8(3) ?
C2 C1 H1 . . 118.6 ?
C12A C1 H1 . . 118.6 ?
C1 C2 C3 . . 116.8(2) ?
C1 C2 C14 . . 122.6(3) ?
C3 C2 C14 . . 120.5(2) ?
C4 C3 C2 . . 121.3(2) ?
C4 C3 H3 . . 119.3 ?
C2 C3 H3 . . 119.3 ?
C3 C4 C4A . . 120.8(2) ?
C3 C4 H4 . . 119.6 ?
C4A C4 H4 . . 119.6 ?
C4 C4A C12A . . 119.0(2) ?
C4 C4A N5 . . 119.5(2) ?
C12A C4A N5 . . 121.4(2) ?
C4A N5 C13 . . 110.8(2) ?
C4A N5 C6 . . 113.32(19) ?
C13 N5 C6 . . 107.35(19) ?
N5 C6 C6A . . 112.2(2) ?
N5 C6 H6A . . 109.2 ?
C6A C6 H6A . . 109.2 ?
N5 C6 H6B . . 109.2 ?
C6A C6 H6B . . 109.2 ?
H6A C6 H6B . . 107.9 ?
C10A C6A C7 . . 119.3(2) ?
C10A C6A C6 . . 120.1(2) ?
C7 C6A C6 . . 120.6(2) ?
C8 C7 C6A . . 122.3(2) ?
C8 C7 H7 . . 118.9 ?
C6A C7 H7 . . 118.9 ?
C7 C8 C9 . . 117.3(2) ?
C7 C8 C18 . . 123.1(2) ?
C9 C8 C18 . . 119.6(2) ?
C10 C9 C8 . . 120.9(2) ?
C10 C9 H9 . . 119.5 ?
C8 C9 H9 . . 119.5 ?
C9 C10 C10A . . 121.2(2) ?
C9 C10 H10 . . 119.4 ?
C10A C10 H10 . . 119.4 ?
C10 C10A C6A . . 118.8(2) ?
C10 C10A N11 . . 119.0(2) ?
C6A C10A N11 . . 122.2(2) ?
C10A N11 C13 . . 110.1(2) ?
C10A N11 C12 . . 113.00(18) ?
C13 N11 C12 . . 107.82(19) ?
N11 C12 C12A . . 112.3(2) ?
N11 C12 H12A . . 109.2 ?
C12A C12 H12A . . 109.2 ?
N11 C12 H12B . . 109.2 ?
C12A C12 H12B . . 109.2 ?
H12A C12 H12B . . 107.9 ?
C1 C12A C4A . . 119.1(2) ?
C1 C12A C12 . . 120.2(2) ?
C4A C12A C12 . . 120.8(2) ?
N5 C13 N11 . . 111.8(2) ?
N5 C13 H13A . . 109.3 ?
N11 C13 H13A . . 109.3 ?
N5 C13 H13B . . 109.3 ?
N11 C13 H13B . . 109.3 ?
H13A C13 H13B . . 107.9 ?
C15 C14 C17 . . 108.2(2) ?
C15 C14 C16 . . 108.7(3) ?
C17 C14 C16 . . 109.5(3) ?
C15 C14 C2 . . 112.1(2) ?
C17 C14 C2 . . 109.8(3) ?
C16 C14 C2 . . 108.5(2) ?
C14 C15 H15A . . 109.5 ?
C14 C15 H15B . . 109.5 ?
H15A C15 H15B . . 109.5 ?
C14 C15 H15C . . 109.5 ?
H15A C15 H15C . . 109.5 ?
H15B C15 H15C . . 109.5 ?
C14 C16 H16A . . 109.5 ?
C14 C16 H16B . . 109.5 ?
H16A C16 H16B . . 109.5 ?
C14 C16 H16C . . 109.5 ?
H16A C16 H16C . . 109.5 ?
H16B C16 H16C . . 109.5 ?
C14 C17 H17A . . 109.5 ?
C14 C17 H17B . . 109.5 ?
H17A C17 H17B . . 109.5 ?
C14 C17 H17C . . 109.5 ?
H17A C17 H17C . . 109.5 ?
H17B C17 H17C . . 109.5 ?
C20 C18 C19 . . 108.6(2) ?
C20 C18 C21 . . 109.4(2) ?
C19 C18 C21 . . 107.9(2) ?
C20 C18 C8 . . 109.38(19) ?
C19 C18 C8 . . 111.5(2) ?
C21 C18 C8 . . 109.9(2) ?
C18 C19 H19A . . 109.5 ?
C18 C19 H19B . . 109.5 ?
H19A C19 H19B . . 109.5 ?
C18 C19 H19C . . 109.5 ?
H19A C19 H19C . . 109.5 ?
H19B C19 H19C . . 109.5 ?
C18 C20 H20A . . 109.5 ?
C18 C20 H20B . . 109.5 ?
H20A C20 H20B . . 109.5 ?
C18 C20 H20C . . 109.5 ?
H20A C20 H20C . . 109.5 ?
H20B C20 H20C . . 109.5 ?
C18 C21 H21A . . 109.5 ?
C18 C21 H21B . . 109.5 ?
H21A C21 H21B . . 109.5 ?
C18 C21 H21C . . 109.5 ?
H21A C21 H21C . . 109.5 ?
H21B C21 H21C . . 109.5 ?
C42A C31 C32 . . 122.8(2) ?
C42A C31 H31 . . 118.6 ?
C32 C31 H31 . . 118.6 ?
C31 C32 C33 . . 117.0(2) ?
C31 C32 C44 . . 119.8(3) ?
C33 C32 C44 . . 123.2(3) ?
C34 C33 C32 . . 121.2(2) ?
C34 C33 H33 . . 119.4 ?
C32 C33 H33 . . 119.4 ?
C33 C34 C34A . . 120.9(2) ?
C33 C34 H34 . . 119.5 ?
C34A C34 H34 . . 119.5 ?
C34 C34A C42A . . 118.9(2) ?
C34 C34A N35 . . 119.4(2) ?
C42A C34A N35 . . 121.7(2) ?
C34A N35 C43 . . 110.28(19) ?
C34A N35 C36 . . 113.46(17) ?
C43 N35 C36 . . 107.33(18) ?
N35 C36 C36A . . 113.08(19) ?
N35 C36 H36A . . 109.0 ?
C36A C36 H36A . . 109.0 ?
N35 C36 H36B . . 109.0 ?
C36A C36 H36B . . 109.0 ?
H36A C36 H36B . . 107.8 ?
C40A C36A C37 . . 118.9(2) ?
C40A C36A C36 . . 120.2(2) ?
C37 C36A C36 . . 120.8(2) ?
C38 C37 C36A . . 122.9(2) ?
C38 C37 H37 . . 118.6 ?
C36A C37 H37 . . 118.6 ?
C37 C38 C39 . . 116.7(2) ?
C37 C38 C48 . . 123.3(2) ?
C39 C38 C48 . . 119.9(2) ?
C40 C39 C38 . . 121.2(2) ?
C40 C39 H39 . . 119.4 ?
C38 C39 H39 . . 119.4 ?
C39 C40 C40A . . 121.1(2) ?
C39 C40 H40 . . 119.4 ?
C40A C40 H40 . . 119.4 ?
C40 C40A C36A . . 118.9(2) ?
C40 C40A N41 . . 119.4(2) ?
C36A C40A N41 . . 121.7(2) ?
C40A N41 C43 . . 110.61(19) ?
C40A N41 C42 . . 113.05(18) ?
C43 N41 C42 . . 107.66(18) ?
N41 C42 C42A . . 112.4(2) ?
N41 C42 H42A . . 109.1 ?
C42A C42 H42A . . 109.1 ?
N41 C42 H42B . . 109.1 ?
C42A C42 H42B . . 109.1 ?
H42A C42 H42B . . 107.9 ?
C31 C42A C34A . . 119.1(2) ?
C31 C42A C42 . . 120.3(2) ?
C34A C42A C42 . . 120.6(2) ?
N35 C43 N41 . . 111.99(17) ?
N35 C43 H43A . . 109.2 ?
N41 C43 H43A . . 109.2 ?
N35 C43 H43B . . 109.2 ?
N41 C43 H43B . . 109.2 ?
H43A C43 H43B . . 107.9 ?
C46 C44 C45 . . 111.1(3) ?
C46 C44 C32 . . 112.5(3) ?
C45 C44 C32 . . 109.7(2) ?
C46 C44 C47 . . 107.1(3) ?
C45 C44 C47 . . 107.0(3) ?
C32 C44 C47 . . 109.3(3) ?
C44 C45 H45A . . 109.5 ?
C44 C45 H45B . . 109.5 ?
H45A C45 H45B . . 109.5 ?
C44 C45 H45C . . 109.5 ?
H45A C45 H45C . . 109.5 ?
H45B C45 H45C . . 109.5 ?
C44 C46 H46A . . 109.5 ?
C44 C46 H46B . . 109.5 ?
H46A C46 H46B . . 109.5 ?
C44 C46 H46C . . 109.5 ?
H46A C46 H46C . . 109.5 ?
H46B C46 H46C . . 109.5 ?
C44 C47 H47A . . 109.5 ?
C44 C47 H47B . . 109.5 ?
H47A C47 H47B . . 109.5 ?
C44 C47 H47C . . 109.5 ?
H47A C47 H47C . . 109.5 ?
H47B C47 H47C . . 109.5 ?
C38 C48 C50 . . 112.4(2) ?
C38 C48 C49 . . 110.7(2) ?
C50 C48 C49 . . 108.2(2) ?
C38 C48 C51 . . 108.18(19) ?
C50 C48 C51 . . 108.3(2) ?
C49 C48 C51 . . 109.0(2) ?
C48 C49 H49A . . 109.5 ?
C48 C49 H49B . . 109.5 ?
H49A C49 H49B . . 109.5 ?
C48 C49 H49C . . 109.5 ?
H49A C49 H49C . . 109.5 ?
H49B C49 H49C . . 109.5 ?
C48 C50 H50A . . 109.5 ?
C48 C50 H50B . . 109.5 ?
H50A C50 H50B . . 109.5 ?
C48 C50 H50C . . 109.5 ?
H50A C50 H50C . . 109.5 ?
H50B C50 H50C . . 109.5 ?
C48 C51 H51A . . 109.5 ?
C48 C51 H51B . . 109.5 ?
H51A C51 H51B . . 109.5 ?
C48 C51 H51C . . 109.5 ?
H51A C51 H51C . . 109.5 ?
H51B C51 H51C . . 109.5 ?

loop_
_geom_bond_atom_site_label_1
_geom_bond_atom_site_label_2
_geom_bond_site_symmetry_2
_geom_bond_distance
_geom_bond_publ_flag
C1 C2 . 1.386(4) ?
C1 C12A . 1.398(3) ?
C1 H1 . 0.9759 ?
C2 C3 . 1.408(4) ?
C2 C14 . 1.539(3) ?
C3 C4 . 1.386(3) ?
C3 H3 . 1.0062 ?
C4 C4A . 1.391(4) ?
C4 H4 . 0.9943 ?
C4A C12A . 1.400(3) ?
C4A N5 . 1.437(3) ?
N5 C13 . 1.466(3) ?
N5 C6 . 1.476(3) ?
C6 C6A . 1.517(3) ?
C6 H6A . 0.9833 ?
C6 H6B . 0.9833 ?
C6A C10A . 1.398(3) ?
C6A C7 . 1.403(3) ?
C7 C8 . 1.388(3) ?
C7 H7 . 0.9768 ?
C8 C9 . 1.411(3) ?
C8 C18 . 1.535(3) ?
C9 C10 . 1.380(4) ?
C9 H9 . 0.9609 ?
C10 C10A . 1.394(3) ?
C10 H10 . 1.0065 ?
C10A N11 . 1.436(3) ?
N11 C13 . 1.466(3) ?
N11 C12 . 1.474(3) ?
C12 C12A . 1.508(3) ?
C12 H12A . 1.0153 ?
C12 H12B . 1.0153 ?
C13 H13A . 1.0450 ?
C13 H13B . 1.0450 ?
C14 C15 . 1.527(5) ?
C14 C17 . 1.533(4) ?
C14 C16 . 1.537(4) ?
C15 H15A . 1.0204 ?
C15 H15B . 1.0204 ?
C15 H15C . 1.0204 ?
C16 H16A . 0.9995 ?
C16 H16B . 0.9995 ?
C16 H16C . 0.9995 ?
C17 H17A . 1.0498 ?
C17 H17B . 1.0498 ?
C17 H17C . 1.0498 ?
C18 C20 . 1.533(3) ?
C18 C19 . 1.533(4) ?
C18 C21 . 1.534(4) ?
C19 H19A . 1.0141 ?
C19 H19B . 1.0141 ?
C19 H19C . 1.0141 ?
C20 H20A . 1.0032 ?
C20 H20B . 1.0032 ?
C20 H20C . 1.0032 ?
C21 H21A . 0.9955 ?
C21 H21B . 0.9955 ?
C21 H21C . 0.9955 ?
C31 C42A . 1.392(3) ?
C31 C32 . 1.392(4) ?
C31 H31 . 0.9641 ?
C32 C33 . 1.395(4) ?
C32 C44 . 1.535(4) ?
C33 C34 . 1.388(3) ?
C33 H33 . 0.9493 ?
C34 C34A . 1.393(3) ?
C34 H34 . 0.9955 ?
C34A C42A . 1.399(3) ?
C34A N35 . 1.436(3) ?
N35 C43 . 1.459(3) ?
N35 C36 . 1.479(3) ?
C36 C36A . 1.513(3) ?
C36 H36A . 1.0169 ?
C36 H36B . 1.0169 ?
C36A C40A . 1.393(3) ?
C36A C37 . 1.401(3) ?
C37 C38 . 1.385(3) ?
C37 H37 . 0.9714 ?
C38 C39 . 1.405(3) ?
C38 C48 . 1.526(3) ?
C39 C40 . 1.380(3) ?
C39 H39 . 0.9395 ?
C40 C40A . 1.392(3) ?
C40 H40 . 0.9390 ?
C40A N41 . 1.434(3) ?
N41 C43 . 1.469(3) ?
N41 C42 . 1.473(3) ?
C42 C42A . 1.510(3) ?
C42 H42A . 0.9830 ?
C42 H42B . 0.9830 ?
C43 H43A . 0.9922 ?
C43 H43B . 0.9922 ?
C44 C46 . 1.511(6) ?
C44 C45 . 1.524(4) ?
C44 C47 . 1.549(5) ?
C45 H45A . 0.9906 ?
C45 H45B . 0.9906 ?
C45 H45C . 0.9906 ?
C46 H46A . 1.0894 ?
C46 H46B . 1.0894 ?
C46 H46C . 1.0894 ?
C47 H47A . 1.0553 ?
C47 H47B . 1.0553 ?
C47 H47C . 1.0553 ?
C48 C50 . 1.530(3) ?
C48 C49 . 1.540(3) ?
C48 C51 . 1.544(4) ?
C49 H49A . 0.9867 ?
C49 H49B . 0.9867 ?
C49 H49C . 0.9867 ?
C50 H50A . 0.9891 ?
C50 H50B . 0.9891 ?
C50 H50C . 0.9891 ?
C51 H51A . 1.0425 ?
C51 H51B . 1.0425 ?
C51 H51C . 1.0425 ?

loop_
_geom_torsion_atom_site_label_1
_geom_torsion_atom_site_label_2
_geom_torsion_atom_site_label_3
_geom_torsion_atom_site_label_4
_geom_torsion_site_symmetry_1
_geom_torsion_site_symmetry_2
_geom_torsion_site_symmetry_3
_geom_torsion_site_symmetry_4
_geom_torsion
_geom_torsion_publ_flag
C12A C1 C2 C3 . . . . -0.7(4) ?
C12A C1 C2 C14 . . . . 177.5(2) ?
C1 C2 C3 C4 . . . . 2.4(4) ?
C14 C2 C3 C4 . . . . -175.8(2) ?
C2 C3 C4 C4A . . . . -1.3(4) ?
C3 C4 C4A C12A . . . . -1.7(3) ?
C3 C4 C4A N5 . . . . 175.8(2) ?
C4 C4A N5 C13 . . . . -162.8(2) ?
C12A C4A N5 C13 . . . . 14.6(3) ?
C4 C4A N5 C6 . . . . 76.5(3) ?
C12A C4A N5 C6 . . . . -106.1(3) ?
C4A N5 C6 C6A . . . . 77.4(3) ?
C13 N5 C6 C6A . . . . -45.2(2) ?
N5 C6 C6A C10A . . . . 9.2(3) ?
N5 C6 C6A C7 . . . . -170.1(2) ?
C10A C6A C7 C8 . . . . -2.3(3) ?
C6 C6A C7 C8 . . . . 177.0(2) ?
C6A C7 C8 C9 . . . . -2.1(3) ?
C6A C7 C8 C18 . . . . 177.1(2) ?
C7 C8 C9 C10 . . . . 3.9(3) ?
C18 C8 C9 C10 . . . . -175.4(2) ?
C8 C9 C10 C10A . . . . -1.2(4) ?
C9 C10 C10A C6A . . . . -3.4(3) ?
C9 C10 C10A N11 . . . . 175.1(2) ?
C7 C6A C10A C10 . . . . 5.1(3) ?
C6 C6A C10A C10 . . . . -174.3(2) ?
C7 C6A C10A N11 . . . . -173.4(2) ?
C6 C6A C10A N11 . . . . 7.3(3) ?
C10 C10A N11 C13 . . . . -164.1(2) ?
C6A C10A N11 C13 . . . . 14.3(3) ?
C10 C10A N11 C12 . . . . 75.2(3) ?
C6A C10A N11 C12 . . . . -106.4(2) ?
C10A N11 C12 C12A . . . . 77.1(3) ?
C13 N11 C12 C12A . . . . -44.8(3) ?
C2 C1 C12A C4A . . . . -2.2(4) ?
C2 C1 C12A C12 . . . . 177.1(2) ?
C4 C4A C12A C1 . . . . 3.3(3) ?
N5 C4A C12A C1 . . . . -174.1(2) ?
C4 C4A C12A C12 . . . . -175.9(2) ?
N5 C4A C12A C12 . . . . 6.7(3) ?
N11 C12 C12A C1 . . . . -169.8(2) ?
N11 C12 C12A C4A . . . . 9.4(3) ?
C4A N5 C13 N11 . . . . -53.3(3) ?
C6 N5 C13 N11 . . . . 70.9(2) ?
C10A N11 C13 N5 . . . . -53.9(3) ?
C12 N11 C13 N5 . . . . 69.8(3) ?
C1 C2 C14 C15 . . . . 9.4(4) ?
C3 C2 C14 C15 . . . . -172.5(2) ?
C1 C2 C14 C17 . . . . 129.7(3) ?
C3 C2 C14 C17 . . . . -52.2(3) ?
C1 C2 C14 C16 . . . . -110.6(3) ?
C3 C2 C14 C16 . . . . 67.5(4) ?
C7 C8 C18 C20 . . . . 105.7(3) ?
C9 C8 C18 C20 . . . . -75.0(3) ?
C7 C8 C18 C19 . . . . -14.5(3) ?
C9 C8 C18 C19 . . . . 164.7(2) ?
C7 C8 C18 C21 . . . . -134.2(2) ?
C9 C8 C18 C21 . . . . 45.1(3) ?
C42A C31 C32 C33 . . . . 0.6(4) ?
C42A C31 C32 C44 . . . . -179.8(2) ?
C31 C32 C33 C34 . . . . 0.2(4) ?
C44 C32 C33 C34 . . . . -179.4(2) ?
C32 C33 C34 C34A . . . . -0.6(4) ?
C33 C34 C34A C42A . . . . 0.3(3) ?
C33 C34 C34A N35 . . . . 179.5(2) ?
C34 C34A N35 C43 . . . . -161.38(19) ?
C42A C34A N35 C43 . . . . 17.8(3) ?
C34 C34A N35 C36 . . . . 78.2(2) ?
C42A C34A N35 C36 . . . . -102.6(2) ?
C34A N35 C36 C36A . . . . 79.0(2) ?
C43 N35 C36 C36A . . . . -43.1(2) ?
N35 C36 C36A C40A . . . . 7.0(3) ?
N35 C36 C36A C37 . . . . -171.3(2) ?
C40A C36A C37 C38 . . . . -2.3(3) ?
C36 C36A C37 C38 . . . . 176.1(2) ?
C36A C37 C38 C39 . . . . -1.4(3) ?
C36A C37 C38 C48 . . . . 176.0(2) ?
C37 C38 C39 C40 . . . . 2.9(4) ?
C48 C38 C39 C40 . . . . -174.7(2) ?
C38 C39 C40 C40A . . . . -0.6(4) ?
C39 C40 C40A C36A . . . . -3.2(4) ?
C39 C40 C40A N41 . . . . 174.7(2) ?
C37 C36A C40A C40 . . . . 4.5(4) ?
C36 C36A C40A C40 . . . . -173.9(2) ?
C37 C36A C40A N41 . . . . -173.28(19) ?
C36 C36A C40A N41 . . . . 8.3(4) ?
C40 C40A N41 C43 . . . . -163.4(2) ?
C36A C40A N41 C43 . . . . 14.4(3) ?
C40 C40A N41 C42 . . . . 75.8(3) ?
C36A C40A N41 C42 . . . . -106.4(3) ?
C40A N41 C42 C42A . . . . 77.6(2) ?
C43 N41 C42 C42A . . . . -44.9(2) ?
C32 C31 C42A C34A . . . . -0.9(3) ?
C32 C31 C42A C42 . . . . 177.4(2) ?
C34 C34A C42A C31 . . . . 0.5(3) ?
N35 C34A C42A C31 . . . . -178.67(19) ?
C34 C34A C42A C42 . . . . -177.9(2) ?
N35 C34A C42A C42 . . . . 3.0(3) ?
N41 C42 C42A C31 . . . . -166.85(19) ?
N41 C42 C42A C34A . . . . 11.5(3) ?
C34A N35 C43 N41 . . . . -54.7(2) ?
C36 N35 C43 N41 . . . . 69.4(2) ?
C40A N41 C43 N35 . . . . -54.2(3) ?
C42 N41 C43 N35 . . . . 69.7(2) ?
C31 C32 C44 C46 . . . . 174.2(3) ?
C33 C32 C44 C46 . . . . -6.1(4) ?
C31 C32 C44 C45 . . . . -61.7(4) ?
C33 C32 C44 C45 . . . . 118.0(3) ?
C31 C32 C44 C47 . . . . 55.3(4) ?
C33 C32 C44 C47 . . . . -125.0(3) ?
C37 C38 C48 C50 . . . . 8.5(3) ?
C39 C38 C48 C50 . . . . -174.1(2) ?
C37 C38 C48 C49 . . . . 129.6(2) ?
C39 C38 C48 C49 . . . . -53.0(3) ?
C37 C38 C48 C51 . . . . -111.0(2) ?
C39 C38 C48 C51 . . . . 66.4(3) ?
